data_7155035
loop_
_publ_author_name
'Maro\'n, Anna'
'Szlapa, Agata'
'Klemens, Tomasz'
'Kula, Slawomir'
'Machura, Barbara'
'Krompiec, Stanis\/law'
'Ma\/lecki, Jan Grzegorz'
'Switlicka-Olszewska, Anna'
'Erfurt, Karol'
'Chrobok, Anna'

_publ_section_title
;
 Tuning the photophysical properties of 4'-substituted terpyridines - an
 experimental and theoretical study.
;
_journal_issue 15
_journal_name_full 'Organic &amp; biomolecular chemistry'
_journal_page_first 3793
_journal_page_last 3808
_journal_paper_doi 10.1039/c6ob00038j
_journal_volume 14
_journal_year 2016
_chemical_formula_moiety 'C26 H19 N3 O'
_chemical_formula_sum 'C26 H19 N3 O'
_chemical_formula_weight 389.44
_chemical_name_systematic
;
 ?
;
_space_group_crystal_system triclinic
_space_group_IT_number 2
_space_group_name_Hall '-P 1'
_space_group_name_H-M_alt 'P -1'
_symmetry_space_group_name_Hall '-P 1'
_symmetry_space_group_name_H-M 'P -1'
_atom_sites_solution_hydrogens geom
_atom_sites_solution_primary direct
_audit_block_doi 10.5517/cc12z62b
_audit_creation_date 2014-07-03
_audit_creation_method
;
Olex2 1.2
(compiled 2014.06.27 svn.r2953 for OlexSys, GUI svn.r4855)
;
_audit_update_record
;
2014-07-03 deposited with the CCDC.
2016-03-02 downloaded from the CCDC.
;
_cell_angle_alpha 102.843(3)
_cell_angle_beta 90.295(3)
_cell_angle_gamma 94.809(3)
_cell_formula_units_Z 4
_cell_length_a 12.4993(4)
_cell_length_b 12.6093(5)
_cell_length_c 13.1403(5)
_cell_measurement_reflns_used 9096
_cell_measurement_temperature 295(2)
_cell_measurement_theta_max 67.2310
_cell_measurement_theta_min 3.4460
_cell_volume 2011.49(13)
_computing_cell_refinement
;
CrysAlisPro, Agilent Technologies,
Version 1.171.37.31 (release 14-01-2014 CrysAlis171 .NET)
(compiled Jan 14 2014,18:38:05)
;
_computing_data_collection
;
CrysAlisPro, Agilent Technologies,
Version 1.171.37.31 (release 14-01-2014 CrysAlis171 .NET)
(compiled Jan 14 2014,18:38:05)
;
_computing_data_reduction
;
CrysAlisPro, Agilent Technologies,
Version 1.171.37.31 (release 14-01-2014 CrysAlis171 .NET)
(compiled Jan 14 2014,18:38:05)
;
_computing_molecular_graphics 'Olex2 (Dolomanov et al., 2009)'
_computing_publication_material 'Olex2 (Dolomanov et al., 2009)'
_computing_structure_refinement 'ShelXL (Sheldrick, 2008)'
_computing_structure_solution 'ShelXS (Sheldrick, 2008)'
_diffrn_ambient_temperature 295(2)
_diffrn_detector 'CCD plate'
_diffrn_detector_area_resol_mean 10.4015
_diffrn_detector_type Atlas
_diffrn_measured_fraction_theta_full 0.990
_diffrn_measured_fraction_theta_max 0.992
_diffrn_measurement_details
;
  1 omega  -31.00   70.00   1.0000    5.2850
omega____ theta____ kappa____ phi______ frames
    -       41.3844  -57.0000  -60.0000 101

  2 omega   -3.00   95.00   1.0000    5.2850
omega____ theta____ kappa____ phi______ frames
    -       41.3844 -125.0000 -120.0000 98

  3 omega   13.00  115.00   1.0000    5.2850
omega____ theta____ kappa____ phi______ frames
    -       41.3844   57.0000   90.0000 102

  4 omega    9.00  131.00   1.0000   21.1350
omega____ theta____ kappa____ phi______ frames
    -       92.5000  -93.0000 -172.0221 122

  5 omega    9.00  131.00   1.0000   21.1350
omega____ theta____ kappa____ phi______ frames
    -       92.5000  -93.0000  -26.2748 122

  6 omega    9.00  131.00   1.0000   21.1350
omega____ theta____ kappa____ phi______ frames
    -       92.5000  -93.0000  -85.1921 122

  7 omega    9.00  130.00   1.0000   21.1350
omega____ theta____ kappa____ phi______ frames
    -       92.5000  -90.0000 -120.1524 121

  8 omega    9.00  130.00   1.0000   21.1350
omega____ theta____ kappa____ phi______ frames
    -       92.5000  -91.0000  132.2804 121

  9 omega   23.00  109.00   1.0000   21.1350
omega____ theta____ kappa____ phi______ frames
    -       92.5000  -86.0000    2.3799 86

 10 omega   69.00  111.00   1.0000   21.1350
omega____ theta____ kappa____ phi______ frames
    -       92.5000   30.0000   60.0000 42

 11 omega  114.00  162.00   1.0000   21.1350
omega____ theta____ kappa____ phi______ frames
    -       92.5000   30.0000   60.0000 48

 12 omega  123.00  149.00   1.0000   21.1350
omega____ theta____ kappa____ phi______ frames
    -       92.5000   61.0000   90.0000 26

 13 omega   16.00   57.00   1.0000   21.1350
omega____ theta____ kappa____ phi______ frames
    -       92.5000  -30.0000   60.0000 41

 14 omega   63.00  116.00   1.0000   21.1350
omega____ theta____ kappa____ phi______ frames
    -       92.5000   61.0000   60.0000 53

 15 omega   26.00   55.00   1.0000   21.1350
omega____ theta____ kappa____ phi______ frames
    -       92.5000  -30.0000  150.0000 29

 16 omega  124.00  158.00   1.0000   21.1350
omega____ theta____ kappa____ phi______ frames
    -       92.5000   61.0000   60.0000 34

 17 omega   21.00   65.00   1.0000   21.1350
omega____ theta____ kappa____ phi______ frames
    -       92.5000  -30.0000   90.0000 44

 18 omega   64.00   90.00   1.0000   21.1350
omega____ theta____ kappa____ phi______ frames
    -       92.5000   15.0000   30.0000 26

 19 omega  113.00  173.00   1.0000   21.1350
omega____ theta____ kappa____ phi______ frames
    -       92.5000   15.0000   30.0000 60

 20 omega   50.00  102.00   1.0000   21.1350
omega____ theta____ kappa____ phi______ frames
    -       92.5000  -61.0000  120.0000 52

 21 omega   22.00  111.00   1.0000   21.1350
omega____ theta____ kappa____ phi______ frames
    -       92.5000  -61.0000 -120.0000 89

 22 omega   53.00   84.00   1.0000   21.1350
omega____ theta____ kappa____ phi______ frames
    -       92.5000  -95.0000   60.0000 31

 23 omega   76.00  103.00   1.0000   21.1350
omega____ theta____ kappa____ phi______ frames
    -       92.5000   61.0000   90.0000 27

 24 omega   40.00   66.00   1.0000   21.1350
omega____ theta____ kappa____ phi______ frames
    -       92.5000  -30.0000  -90.0000 26

 25 omega   42.00   68.00   1.0000   21.1350
omega____ theta____ kappa____ phi______ frames
    -       92.5000  -45.0000  150.0000 26

 26 omega   69.00  101.00   1.0000   21.1350
omega____ theta____ kappa____ phi______ frames
    -       92.5000   30.0000  -30.0000 32

 27 omega  121.00  165.00   1.0000   21.1350
omega____ theta____ kappa____ phi______ frames
    -       92.5000   30.0000  -30.0000 44

 28 omega   63.00   91.00   1.0000   21.1350
omega____ theta____ kappa____ phi______ frames
    -       92.5000  -77.0000 -150.0000 28

 29 omega   38.00  101.00   1.0000   21.1350
omega____ theta____ kappa____ phi______ frames
    -       92.5000  -92.0000   86.7164 63

 30 omega  153.00  178.00   1.0000   21.1350
omega____ theta____ kappa____ phi______ frames
    -       92.5000    0.0000  120.0000 25

 31 omega   52.00   54.00   1.0000   21.1350
omega____ theta____ kappa____ phi______ frames
    -       92.5000  -45.0000 -120.0000 2
;
_diffrn_measurement_device 'four-circle diffractometer'
_diffrn_measurement_device_type 'Xcalibur, Atlas, Gemini ultra'
_diffrn_measurement_method '\w scans'
_diffrn_orient_matrix_UB_11 0.0044259000
_diffrn_orient_matrix_UB_12 -0.0457558000
_diffrn_orient_matrix_UB_13 -0.1186576000
_diffrn_orient_matrix_UB_21 -0.1021010000
_diffrn_orient_matrix_UB_22 -0.0761174000
_diffrn_orient_matrix_UB_23 0.0044126000
_diffrn_orient_matrix_UB_31 -0.0697396000
_diffrn_orient_matrix_UB_32 0.0890835000
_diffrn_orient_matrix_UB_33 -0.0192131000
_diffrn_radiation_monochromator mirror
_diffrn_radiation_probe x-ray
_diffrn_radiation_type CuK\a
_diffrn_radiation_wavelength 1.54184
_diffrn_reflns_av_R_equivalents 0.0656
_diffrn_reflns_av_unetI/netI 0.0530
_diffrn_reflns_Laue_measured_fraction_full 0.990
_diffrn_reflns_Laue_measured_fraction_max 0.992
_diffrn_reflns_limit_h_max 14
_diffrn_reflns_limit_h_min -14
_diffrn_reflns_limit_k_max 15
_diffrn_reflns_limit_k_min -14
_diffrn_reflns_limit_l_max 15
_diffrn_reflns_limit_l_min -15
_diffrn_reflns_number 24760
_diffrn_reflns_point_group_measured_fraction_full 0.990
_diffrn_reflns_point_group_measured_fraction_max 0.992
_diffrn_reflns_theta_full 67.684
_diffrn_reflns_theta_max 67.591
_diffrn_reflns_theta_min 3.451
_diffrn_source 'sealed X-ray tube'
_diffrn_source_type 'Enhance Ultra (Cu) X-ray Source'
_exptl_absorpt_coefficient_mu 0.631
_exptl_absorpt_correction_T_max 1.00000
_exptl_absorpt_correction_T_min 0.38291
_exptl_absorpt_correction_type multi-scan
_exptl_absorpt_process_details
;
CrysAlisPro, Agilent Technologies,
Version 1.171.37.31 (release 14-01-2014 CrysAlis171 .NET)
(compiled Jan 14 2014,18:38:05)
Empirical absorption correction using spherical harmonics,
 implemented in SCALE3 ABSPACK scaling algorithm.
;
_exptl_crystal_colour 'pale yellow'
_exptl_crystal_density_diffrn 1.286
_exptl_crystal_description plate
_exptl_crystal_F_000 816
_exptl_crystal_size_max 0.15
_exptl_crystal_size_mid 0.10
_exptl_crystal_size_min 0.03
_refine_diff_density_max 0.271
_refine_diff_density_min -0.364
_refine_diff_density_rms 0.062
_refine_ls_extinction_method none
_refine_ls_goodness_of_fit_ref 1.044
_refine_ls_hydrogen_treatment constr
_refine_ls_matrix_type full
_refine_ls_number_parameters 543
_refine_ls_number_reflns 7199
_refine_ls_number_restraints 0
_refine_ls_restrained_S_all 1.044
_refine_ls_R_factor_all 0.0792
_refine_ls_R_factor_gt 0.0660
_refine_ls_shift/su_max 0.000
_refine_ls_shift/su_mean 0.000
_refine_ls_structure_factor_coef Fsqd
_refine_ls_weighting_details 'w=1/[\s^2^(Fo^2^)+(0.0930P)^2^+0.0150P] where P=(Fo^2^+2Fc^2^)/3'
_refine_ls_weighting_scheme calc
_refine_ls_wR_factor_gt 0.1803
_refine_ls_wR_factor_ref 0.2018
_reflns_Friedel_coverage 0.000
_reflns_number_gt 5524
_reflns_number_total 7199
_reflns_threshold_expression 'I > 2\s(I)'
_cod_data_source_file c6ob00038j2.cif
_cod_data_source_block skm67
_cod_depositor_comments 'Adding full bibliography for 7155034--7155037.cif.'
_cod_original_cell_volume 2011.47(13)
_cod_database_code 7155035
_shelxl_version_number 2014-3
_shelx_space_group_comment
;
The symmetry employed for this shelxl refinement is uniquely defined
by the following loop, which should always be used as a source of
symmetry information in preference to the above space-group names.
They are only intended as comments.
;
_reflns_odcompleteness_completeness 99.79
_reflns_odcompleteness_iscentric 1
_reflns_odcompleteness_theta 66.97
_olex2_refinement_description
;
1. Fixed Uiso
 At 1.2 times of:
  All C(H) groups
 At 1.5 times of:
  All C(H,H,H) groups
2.a Aromatic/amide H refined with riding coordinates:
 C28(H28), C30(H30), C33(H33), C34(H34), C35(H35), C36(H36), C38(H38),
 C39(H39), C40(H40), C41(H41), C43(H43), C44(H44), C47(H47), C48(H48), C49(H49),
  C50(H50), C2(H2), C4(H4), C7(H7), C8(H8), C9(H9), C10(H10), C12(H12),
 C13(H13), C14(H14), C15(H15), C17(H17), C18(H18), C21(H21), C22(H22), C23(H23),
  C24(H24)
2.b Idealised Me refined as rotating group:
 C52(H52A,H52B,H52C), C26(H26A,H26B,H26C)
;
_olex2_submission_special_instructions 'No special instructions were received'

loop_
_space_group_symop_operation_xyz
'x, y, z'
'-x, -y, -z'

loop_
_atom_site_label
_atom_site_type_symbol
_atom_site_fract_x
_atom_site_fract_y
_atom_site_fract_z
_atom_site_U_iso_or_equiv
_atom_site_adp_type
_atom_site_occupancy
_atom_site_site_symmetry_order
_atom_site_calc_flag
_atom_site_refinement_flags_posn
O3 O 0.06186(10) 0.69434(12) 0.03963(11) 0.0618(4) Uani 1 1 d .
N4 N 0.74129(12) 0.74272(11) 0.03368(11) 0.0456(3) Uani 1 1 d .
N5 N 0.70003(16) 0.89340(14) 0.29460(13) 0.0646(5) Uani 1 1 d .
N6 N 0.68758(14) 0.56890(13) -0.22186(12) 0.0582(4) Uani 1 1 d .
C27 C 0.68742(14) 0.79318(13) 0.11567(13) 0.0458(4) Uani 1 1 d .
C28 C 0.57612(15) 0.78809(14) 0.11736(14) 0.0495(4) Uani 1 1 d .
H28 H 0.5419 0.8236 0.1763 0.059 Uiso 1 1 calc R
C29 C 0.51610(14) 0.72958(14) 0.03054(14) 0.0470(4) Uani 1 1 d .
C30 C 0.57255(14) 0.67840(14) -0.05491(14) 0.0473(4) Uani 1 1 d .
H30 H 0.5356 0.6393 -0.1150 0.057 Uiso 1 1 calc R
C31 C 0.68342(14) 0.68574(13) -0.05048(13) 0.0434(4) Uani 1 1 d .
C32 C 0.75388(16) 0.85510(13) 0.20820(14) 0.0501(4) Uani 1 1 d .
C33 C 0.86404(17) 0.87135(15) 0.20304(17) 0.0596(5) Uani 1 1 d .
H33 H 0.8989 0.8451 0.1413 0.072 Uiso 1 1 calc R
C34 C 0.9219(2) 0.92774(16) 0.2921(2) 0.0722(6) Uani 1 1 d .
H34 H 0.9963 0.9399 0.2909 0.087 Uiso 1 1 calc R
C35 C 0.8682(2) 0.96501(18) 0.3812(2) 0.0782(7) Uani 1 1 d .
H35 H 0.9052 1.0017 0.4421 0.094 Uiso 1 1 calc R
C36 C 0.7589(2) 0.94733(19) 0.37910(18) 0.0774(7) Uani 1 1 d .
H36 H 0.7229 0.9743 0.4399 0.093 Uiso 1 1 calc R
C37 C 0.74598(14) 0.63068(13) -0.14058(13) 0.0459(4) Uani 1 1 d .
C38 C 0.85658(16) 0.64365(16) -0.14012(15) 0.0539(4) Uani 1 1 d .
H38 H 0.8946 0.6864 -0.0823 0.065 Uiso 1 1 calc R
C39 C 0.91046(18) 0.59248(18) -0.22635(17) 0.0650(5) Uani 1 1 d .
H39 H 0.9851 0.5993 -0.2271 0.078 Uiso 1 1 calc R
C40 C 0.8516(2) 0.53133(18) -0.31089(17) 0.0683(6) Uani 1 1 d .
H40 H 0.8852 0.4976 -0.3710 0.082 Uiso 1 1 calc R
C41 C 0.7418(2) 0.52140(18) -0.30404(17) 0.0685(6) Uani 1 1 d .
H41 H 0.7024 0.4784 -0.3609 0.082 Uiso 1 1 calc R
C42 C 0.39660(14) 0.71982(14) 0.03155(13) 0.0465(4) Uani 1 1 d .
C43 C 0.34419(15) 0.66500(16) 0.09766(15) 0.0555(5) Uani 1 1 d .
H43 H 0.3845 0.6339 0.1412 0.067 Uiso 1 1 calc R
C44 C 0.23226(16) 0.65363(16) 0.10263(15) 0.0563(5) Uani 1 1 d .
H44 H 0.1995 0.6147 0.1481 0.068 Uiso 1 1 calc R
C45 C 0.17085(14) 0.69999(14) 0.04046(14) 0.0479(4) Uani 1 1 d .
C46 C 0.22084(14) 0.75841(13) -0.03026(13) 0.0444(4) Uani 1 1 d .
C47 C 0.16031(16) 0.80821(15) -0.09550(15) 0.0532(4) Uani 1 1 d .
H47 H 0.0857 0.8021 -0.0932 0.064 Uiso 1 1 calc R
C48 C 0.21009(18) 0.86476(16) -0.16136(16) 0.0614(5) Uani 1 1 d .
H48 H 0.1692 0.8968 -0.2036 0.074 Uiso 1 1 calc R
C49 C 0.32173(19) 0.87506(17) -0.16606(16) 0.0637(5) Uani 1 1 d .
H49 H 0.3550 0.9140 -0.2112 0.076 Uiso 1 1 calc R
C50 C 0.38233(16) 0.82802(15) -0.10441(15) 0.0542(4) Uani 1 1 d .
H50 H 0.4568 0.8356 -0.1082 0.065 Uiso 1 1 calc R
C51 C 0.33465(14) 0.76829(12) -0.03508(13) 0.0436(4) Uani 1 1 d .
C52 C 0.00757(17) 0.63826(19) 0.10891(19) 0.0694(6) Uani 1 1 d .
H52A H 0.0220 0.5628 0.0915 0.104 Uiso 1 1 calc GR
H52B H -0.0683 0.6435 0.1031 0.104 Uiso 1 1 calc GR
H52C H 0.0322 0.6704 0.1792 0.104 Uiso 1 1 calc GR
O10 O -0.46923(11) 0.30744(12) 0.45199(12) 0.0667(4) Uani 1 1 d .
N1 N 0.20198(12) 0.26155(11) 0.46981(12) 0.0479(4) Uani 1 1 d .
N2 N 0.18026(14) 0.42758(13) 0.72812(13) 0.0596(4) Uani 1 1 d .
N3 N 0.13132(18) 0.11415(15) 0.20744(14) 0.0744(5) Uani 1 1 d .
C1 C 0.15501(14) 0.31717(13) 0.55427(13) 0.0455(4) Uani 1 1 d .
C2 C 0.04523(14) 0.32695(14) 0.55830(14) 0.0482(4) Uani 1 1 d .
H2 H 0.0155 0.3650 0.6189 0.058 Uiso 1 1 calc R
C3 C -0.02020(15) 0.27947(13) 0.47117(14) 0.0477(4) Uani 1 1 d .
C4 C 0.02943(16) 0.22272(14) 0.38399(15) 0.0505(4) Uani 1 1 d .
H4 H -0.0111 0.1902 0.3239 0.061 Uiso 1 1 calc R
C5 C 0.13888(15) 0.21448(13) 0.38614(14) 0.0477(4) Uani 1 1 d .
C6 C 0.22714(15) 0.36882(13) 0.64592(14) 0.0476(4) Uani 1 1 d .
C7 C 0.33597(16) 0.35601(16) 0.64426(16) 0.0565(5) Uani 1 1 d .
H7 H 0.3661 0.3154 0.5852 0.068 Uiso 1 1 calc R
C8 C 0.39921(19) 0.40421(18) 0.73114(19) 0.0683(6) Uani 1 1 d .
H8 H 0.4727 0.3971 0.7315 0.082 Uiso 1 1 calc R
C9 C 0.3520(2) 0.46256(19) 0.81659(19) 0.0720(6) Uani 1 1 d .
H9 H 0.3924 0.4947 0.8769 0.086 Uiso 1 1 calc R
C10 C 0.2441(2) 0.47278(18) 0.81178(17) 0.0693(6) Uani 1 1 d .
H10 H 0.2129 0.5136 0.8701 0.083 Uiso 1 1 calc R
C11 C 0.19363(17) 0.15303(14) 0.29362(15) 0.0546(5) Uani 1 1 d .
C12 C 0.30117(19) 0.13730(16) 0.29703(19) 0.0660(6) Uani 1 1 d .
H12 H 0.3420 0.1632 0.3582 0.079 Uiso 1 1 calc R
C13 C 0.3472(2) 0.08181(18) 0.2070(2) 0.0826(8) Uani 1 1 d .
H13 H 0.4198 0.0709 0.2069 0.099 Uiso 1 1 calc R
C14 C 0.2848(3) 0.04326(19) 0.1183(2) 0.0898(9) Uani 1 1 d .
H14 H 0.3139 0.0060 0.0570 0.108 Uiso 1 1 calc R
C15 C 0.1793(3) 0.0612(2) 0.1228(2) 0.0914(9) Uani 1 1 d .
H15 H 0.1371 0.0347 0.0625 0.110 Uiso 1 1 calc R
C16 C -0.13824(15) 0.28869(13) 0.46916(13) 0.0471(4) Uani 1 1 d .
C17 C -0.18140(16) 0.34252(16) 0.40085(15) 0.0554(5) Uani 1 1 d .
H17 H -0.1356 0.3739 0.3580 0.066 Uiso 1 1 calc R
C18 C -0.29168(16) 0.35177(16) 0.39336(15) 0.0562(5) Uani 1 1 d .
H18 H -0.3178 0.3906 0.3475 0.067 Uiso 1 1 calc R
C19 C -0.36104(15) 0.30401(14) 0.45317(14) 0.0503(4) Uani 1 1 d .
C20 C -0.32115(15) 0.24506(13) 0.52454(14) 0.0475(4) Uani 1 1 d .
C21 C -0.39077(17) 0.19299(16) 0.58581(17) 0.0602(5) Uani 1 1 d .
H21 H -0.4645 0.1958 0.5793 0.072 Uiso 1 1 calc R
C22 C -0.35142(19) 0.13835(18) 0.65475(18) 0.0695(6) Uani 1 1 d .
H22 H -0.3983 0.1042 0.6947 0.083 Uiso 1 1 calc R
C23 C -0.24064(19) 0.13387(17) 0.66521(16) 0.0655(5) Uani 1 1 d .
H23 H -0.2141 0.0972 0.7127 0.079 Uiso 1 1 calc R
C24 C -0.17156(16) 0.18234(15) 0.60692(14) 0.0526(4) Uani 1 1 d .
H24 H -0.0982 0.1782 0.6150 0.063 Uiso 1 1 calc R
C25 C -0.20875(14) 0.23946(13) 0.53366(13) 0.0454(4) Uani 1 1 d .
C26 C -0.51464(19) 0.3670(2) 0.3851(2) 0.0762(7) Uani 1 1 d .
H26A H -0.4960 0.3374 0.3143 0.114 Uiso 1 1 calc GR
H26B H -0.4872 0.4423 0.4051 0.114 Uiso 1 1 calc GR
H26C H -0.5914 0.3614 0.3907 0.114 Uiso 1 1 calc GR

loop_
_atom_site_aniso_label
_atom_site_aniso_U_11
_atom_site_aniso_U_22
_atom_site_aniso_U_33
_atom_site_aniso_U_23
_atom_site_aniso_U_13
_atom_site_aniso_U_12
O3 0.0305(7) 0.0853(8) 0.0802(9) 0.0381(7) 0.0060(6) 0.0134(6)
N4 0.0354(8) 0.0516(7) 0.0531(8) 0.0159(6) 0.0007(6) 0.0118(6)
N5 0.0658(12) 0.0673(9) 0.0584(9) 0.0073(7) -0.0004(8) 0.0104(8)
N6 0.0504(10) 0.0655(9) 0.0585(9) 0.0064(7) -0.0046(7) 0.0237(8)
C27 0.0398(10) 0.0480(8) 0.0532(9) 0.0156(7) 0.0009(7) 0.0137(7)
C28 0.0408(10) 0.0581(9) 0.0514(9) 0.0116(7) 0.0057(8) 0.0155(8)
C29 0.0338(9) 0.0570(9) 0.0558(10) 0.0204(7) 0.0033(7) 0.0146(7)
C30 0.0359(9) 0.0554(9) 0.0528(9) 0.0137(7) 0.0002(7) 0.0115(7)
C31 0.0351(9) 0.0487(8) 0.0503(9) 0.0161(7) 0.0016(7) 0.0127(7)
C32 0.0511(11) 0.0453(8) 0.0564(10) 0.0134(7) -0.0053(8) 0.0131(7)
C33 0.0506(12) 0.0567(9) 0.0732(12) 0.0148(9) -0.0104(9) 0.0134(9)
C34 0.0593(14) 0.0594(10) 0.0981(17) 0.0171(11) -0.0286(13) 0.0097(10)
C35 0.089(2) 0.0664(12) 0.0746(14) 0.0055(10) -0.0306(14) 0.0110(12)
C36 0.092(2) 0.0760(13) 0.0596(12) 0.0020(10) -0.0075(12) 0.0138(13)
C37 0.0406(10) 0.0502(8) 0.0523(9) 0.0183(7) 0.0025(7) 0.0169(7)
C38 0.0399(10) 0.0680(10) 0.0584(10) 0.0206(8) 0.0075(8) 0.0141(8)
C39 0.0491(12) 0.0811(12) 0.0742(13) 0.0298(10) 0.0207(10) 0.0257(10)
C40 0.0788(16) 0.0739(12) 0.0609(12) 0.0197(9) 0.0209(11) 0.0426(12)
C41 0.0775(16) 0.0710(11) 0.0572(11) 0.0034(9) -0.0037(10) 0.0375(11)
C42 0.0342(9) 0.0579(9) 0.0510(9) 0.0155(7) 0.0043(7) 0.0152(7)
C43 0.0388(10) 0.0785(11) 0.0599(10) 0.0337(9) 0.0011(8) 0.0168(9)
C44 0.0416(11) 0.0756(11) 0.0618(11) 0.0335(9) 0.0082(8) 0.0142(9)
C45 0.0337(9) 0.0575(9) 0.0557(9) 0.0157(7) 0.0039(7) 0.0145(7)
C46 0.0401(10) 0.0470(8) 0.0483(9) 0.0113(6) 0.0013(7) 0.0142(7)
C47 0.0408(10) 0.0584(9) 0.0655(11) 0.0199(8) -0.0023(8) 0.0170(8)
C48 0.0610(13) 0.0661(10) 0.0662(11) 0.0294(9) -0.0090(10) 0.0188(9)
C49 0.0648(14) 0.0700(11) 0.0678(12) 0.0359(9) 0.0086(10) 0.0169(10)
C50 0.0439(10) 0.0629(10) 0.0621(10) 0.0233(8) 0.0112(8) 0.0151(8)
C51 0.0386(9) 0.0483(8) 0.0467(8) 0.0122(6) 0.0071(7) 0.0148(7)
C52 0.0403(11) 0.0876(13) 0.0921(15) 0.0419(12) 0.0160(10) 0.0139(10)
O10 0.0376(7) 0.0863(9) 0.0911(10) 0.0461(8) 0.0047(7) 0.0211(7)
N1 0.0385(8) 0.0514(7) 0.0575(9) 0.0158(6) 0.0112(7) 0.0154(6)
N2 0.0523(10) 0.0645(9) 0.0586(9) 0.0070(7) 0.0095(8) 0.0043(7)
N3 0.0874(15) 0.0704(10) 0.0621(11) 0.0022(8) 0.0146(10) 0.0208(10)
C1 0.0396(9) 0.0467(8) 0.0540(9) 0.0156(7) 0.0079(7) 0.0137(7)
C2 0.0381(10) 0.0542(9) 0.0537(9) 0.0100(7) 0.0080(7) 0.0171(7)
C3 0.0387(10) 0.0509(8) 0.0574(10) 0.0165(7) 0.0081(8) 0.0141(7)
C4 0.0451(10) 0.0533(9) 0.0538(10) 0.0106(7) 0.0059(8) 0.0113(8)
C5 0.0459(10) 0.0460(8) 0.0546(10) 0.0147(7) 0.0121(8) 0.0143(7)
C6 0.0419(10) 0.0492(8) 0.0562(10) 0.0198(7) 0.0061(8) 0.0087(7)
C7 0.0428(11) 0.0686(10) 0.0650(11) 0.0250(9) 0.0013(9) 0.0172(9)
C8 0.0478(12) 0.0839(13) 0.0814(14) 0.0360(11) -0.0108(11) 0.0063(10)
C9 0.0721(16) 0.0775(13) 0.0679(13) 0.0275(10) -0.0160(12) -0.0149(11)
C10 0.0733(16) 0.0694(11) 0.0600(12) 0.0078(9) 0.0064(11) -0.0063(11)
C11 0.0591(12) 0.0456(8) 0.0615(11) 0.0136(7) 0.0190(9) 0.0134(8)
C12 0.0596(13) 0.0603(10) 0.0819(13) 0.0186(9) 0.0325(11) 0.0176(9)
C13 0.0813(17) 0.0647(12) 0.109(2) 0.0273(13) 0.0564(16) 0.0234(12)
C14 0.126(3) 0.0649(12) 0.0805(17) 0.0124(11) 0.0549(17) 0.0259(14)
C15 0.127(3) 0.0790(14) 0.0639(14) 0.0004(11) 0.0259(15) 0.0239(16)
C16 0.0388(10) 0.0534(8) 0.0511(9) 0.0119(7) 0.0058(7) 0.0142(7)
C17 0.0442(11) 0.0701(11) 0.0605(10) 0.0295(9) 0.0096(8) 0.0142(9)
C18 0.0471(11) 0.0700(10) 0.0608(10) 0.0304(9) 0.0025(8) 0.0157(9)
C19 0.0388(10) 0.0571(9) 0.0595(10) 0.0178(8) 0.0046(8) 0.0173(8)
C20 0.0425(10) 0.0498(8) 0.0537(9) 0.0143(7) 0.0085(7) 0.0172(7)
C21 0.0441(11) 0.0689(10) 0.0762(12) 0.0290(9) 0.0169(9) 0.0192(9)
C22 0.0631(14) 0.0786(12) 0.0815(14) 0.0433(11) 0.0254(11) 0.0213(11)
C23 0.0675(14) 0.0751(12) 0.0667(12) 0.0365(10) 0.0094(10) 0.0237(11)
C24 0.0455(11) 0.0602(9) 0.0579(10) 0.0203(8) 0.0029(8) 0.0184(8)
C25 0.0417(10) 0.0474(8) 0.0495(9) 0.0118(7) 0.0044(7) 0.0157(7)
C26 0.0466(12) 0.0948(15) 0.1029(17) 0.0511(13) -0.0071(12) 0.0192(11)

loop_
_atom_type_symbol
_atom_type_description
_atom_type_scat_dispersion_real
_atom_type_scat_dispersion_imag
_atom_type_scat_source
C C 0.0181 0.0091 'International Tables Vol C Tables 4.2.6.8 and 6.1.1.4'
H H 0.0000 0.0000 'International Tables Vol C Tables 4.2.6.8 and 6.1.1.4'
N N 0.0311 0.0180 'International Tables Vol C Tables 4.2.6.8 and 6.1.1.4'
O O 0.0492 0.0322 'International Tables Vol C Tables 4.2.6.8 and 6.1.1.4'

loop_
_geom_angle_atom_site_label_1
_geom_angle_atom_site_label_2
_geom_angle_atom_site_label_3
_geom_angle
C45 O3 C52 117.90(14)
C27 N4 C31 117.57(15)
C32 N5 C36 116.8(2)
C41 N6 C37 116.69(18)
N4 C27 C28 122.94(16)
N4 C27 C32 116.31(15)
C28 C27 C32 120.74(16)
C27 C28 C29 119.66(16)
C28 C29 C30 117.14(16)
C28 C29 C42 120.75(15)
C30 C29 C42 122.07(16)
C31 C30 C29 120.01(16)
N4 C31 C30 122.66(15)
N4 C31 C37 116.19(15)
C30 C31 C37 121.14(16)
N5 C32 C27 116.08(17)
N5 C32 C33 122.83(18)
C33 C32 C27 121.09(17)
C32 C33 C34 118.6(2)
C35 C34 C33 119.1(2)
C36 C35 C34 118.6(2)
N5 C36 C35 124.1(2)
N6 C37 C31 115.78(16)
N6 C37 C38 122.49(16)
C38 C37 C31 121.73(16)
C37 C38 C39 119.38(19)
C40 C39 C38 118.7(2)
C39 C40 C41 118.05(18)
N6 C41 C40 124.7(2)
C43 C42 C29 119.99(15)
C43 C42 C51 118.76(16)
C51 C42 C29 121.25(15)
C42 C43 C44 122.64(16)
C45 C44 C43 119.92(17)
O3 C45 C44 124.62(16)
O3 C45 C46 115.25(14)
C44 C45 C46 120.13(16)
C47 C46 C45 121.94(16)
C47 C46 C51 118.83(16)
C51 C46 C45 119.23(14)
C48 C47 C46 120.77(18)
C47 C48 C49 120.62(17)
C50 C49 C48 120.09(18)
C49 C50 C51 121.51(18)
C46 C51 C42 119.31(15)
C50 C51 C42 122.49(16)
C50 C51 C46 118.18(15)
C19 O10 C26 118.03(16)
C1 N1 C5 117.69(15)
C6 N2 C10 116.53(18)
C15 N3 C11 116.8(2)
N1 C1 C2 122.74(17)
N1 C1 C6 116.50(15)
C2 C1 C6 120.76(15)
C1 C2 C3 119.68(15)
C2 C3 C16 122.59(15)
C4 C3 C2 117.03(16)
C4 C3 C16 120.38(16)
C5 C4 C3 120.19(17)
N1 C5 C4 122.64(15)
N1 C5 C11 116.32(16)
C4 C5 C11 121.04(17)
N2 C6 C1 116.03(16)
N2 C6 C7 122.72(18)
C7 C6 C1 121.25(16)
C8 C7 C6 119.20(19)
C9 C8 C7 118.7(2)
C8 C9 C10 118.6(2)
N2 C10 C9 124.1(2)
N3 C11 C5 115.78(18)
N3 C11 C12 122.49(18)
C12 C11 C5 121.73(19)
C11 C12 C13 118.4(2)
C14 C13 C12 119.6(3)
C15 C14 C13 117.8(2)
N3 C15 C14 124.9(3)
C17 C16 C3 119.52(16)
C17 C16 C25 118.65(16)
C25 C16 C3 121.78(15)
C16 C17 C18 122.34(17)
C19 C18 C17 120.14(16)
O10 C19 C18 125.11(16)
O10 C19 C20 114.72(16)
C18 C19 C20 120.17(16)
C21 C20 C19 121.55(17)
C21 C20 C25 119.47(16)
C25 C20 C19 118.97(16)
C22 C21 C20 120.90(19)
C21 C22 C23 119.91(19)
C24 C23 C22 120.68(18)
C23 C24 C25 121.44(18)
C20 C25 C16 119.68(15)
C20 C25 C24 117.59(16)
C24 C25 C16 122.72(16)

loop_
_geom_bond_atom_site_label_1
_geom_bond_atom_site_label_2
_geom_bond_distance
O3 C45 1.358(2)
O3 C52 1.415(2)
N4 C27 1.339(2)
N4 C31 1.347(2)
N5 C32 1.339(3)
N5 C36 1.345(3)
N6 C37 1.344(2)
N6 C41 1.331(3)
C27 C28 1.388(3)
C27 C32 1.496(3)
C28 C29 1.390(3)
C29 C30 1.392(2)
C29 C42 1.489(2)
C30 C31 1.381(2)
C31 C37 1.493(2)
C32 C33 1.379(3)
C33 C34 1.390(3)
C34 C35 1.364(4)
C35 C36 1.364(4)
C37 C38 1.378(3)
C38 C39 1.382(3)
C39 C40 1.373(3)
C40 C41 1.374(4)
C42 C43 1.363(3)
C42 C51 1.432(2)
C43 C44 1.398(3)
C44 C45 1.371(2)
C45 C46 1.425(3)
C46 C47 1.419(2)
C46 C51 1.421(2)
C47 C48 1.360(3)
C48 C49 1.394(3)
C49 C50 1.365(3)
C50 C51 1.410(2)
O10 C19 1.357(2)
O10 C26 1.420(2)
N1 C1 1.341(2)
N1 C5 1.344(2)
N2 C6 1.335(2)
N2 C10 1.344(3)
N3 C11 1.345(3)
N3 C15 1.336(3)
C1 C2 1.388(2)
C1 C6 1.493(3)
C2 C3 1.393(3)
C3 C4 1.388(2)
C3 C16 1.490(2)
C4 C5 1.381(3)
C5 C11 1.492(2)
C6 C7 1.383(3)
C7 C8 1.378(3)
C8 C9 1.365(4)
C9 C10 1.368(4)
C11 C12 1.377(3)
C12 C13 1.388(3)
C13 C14 1.370(4)
C14 C15 1.357(5)
C16 C17 1.373(2)
C16 C25 1.425(3)
C17 C18 1.398(3)
C18 C19 1.365(3)
C19 C20 1.431(2)
C20 C21 1.408(3)
C20 C25 1.418(2)
C21 C22 1.366(3)
C22 C23 1.398(3)
C23 C24 1.354(3)
C24 C25 1.422(2)
